data_4310687
loop_
_publ_author_name
'M. Dolores Santana'
'Gabriel Garc\'ia'
'Miguel Julve'
'Francesc Lloret'
'Jos\'e P\'erez'
'Malva Liu'
'Francisco Sanz'
'Joan Cano'
'Gregorio L\'opez'

_publ_section_title
;
 Oxamidate-Bridged Dinuclear Five-Coordinate Nickel(II) Complexes: A
 Magneto-Structural Study
;
_journal_name_full 'Inorganic Chemistry'
_journal_page_first 2132
_journal_page_last 2140
_journal_paper_doi 10.1021/ic030050f
_journal_volume 43
_journal_year 2004
_chemical_formula_sum 'C44 H72 F12 N8 Ni2 O4 P2'
_chemical_formula_weight 1184.46
_chemical_name_systematic
;
  ?
;
_space_group_IT_number 14
_symmetry_cell_setting monoclinic
_symmetry_space_group_name_Hall '-P 2ybc'
_symmetry_space_group_name_H-M 'P 1 21/c 1'
_atom_sites_solution_hydrogens geom
_atom_sites_solution_primary direct
_atom_sites_solution_secondary difmap
_audit_creation_method SHELXL-97
_cell_angle_alpha 90.00
_cell_angle_beta 116.22(3)
_cell_angle_gamma 90.00
_cell_formula_units_Z 2
_cell_length_a 13.854(3)
_cell_length_b 17.469(4)
_cell_length_c 12.543(3)
_cell_measurement_temperature 293(2)
_cell_volume 2723.3(13)
_computing_structure_refinement 'SHELXL-97 (Sheldrick, 1997)'
_computing_structure_solution 'SHELXS-97 (Sheldrick, 1990)'
_diffrn_ambient_temperature 293(2)
_diffrn_measured_fraction_theta_full 0.000
_diffrn_measured_fraction_theta_max 0.960
_diffrn_radiation_monochromator graphite
_diffrn_radiation_source 'fine-focus sealed tube'
_diffrn_radiation_type MoK\a
_diffrn_radiation_wavelength 0.71073
_diffrn_reflns_av_R_equivalents 0.0719
_diffrn_reflns_av_sigmaI/netI 0.1227
_diffrn_reflns_limit_h_max 19
_diffrn_reflns_limit_h_min -16
_diffrn_reflns_limit_k_max 24
_diffrn_reflns_limit_k_min -22
_diffrn_reflns_limit_l_max 12
_diffrn_reflns_limit_l_min -17
_diffrn_reflns_number 21765
_diffrn_reflns_theta_full 0.50
_diffrn_reflns_theta_max 30.54
_diffrn_reflns_theta_min 1.64
_exptl_absorpt_coefficient_mu 0.838
_exptl_absorpt_correction_type SADABS
_exptl_crystal_colour blue
_exptl_crystal_density_diffrn 1.444
_exptl_crystal_density_method 'not measured'
_exptl_crystal_description needle
_exptl_crystal_F_000 1236
_exptl_crystal_size_max 0.4
_exptl_crystal_size_mid 0.1
_exptl_crystal_size_min 0.1
_refine_diff_density_max 0.569
_refine_diff_density_min -0.414
_refine_diff_density_rms 0.061
_refine_ls_extinction_method none
_refine_ls_goodness_of_fit_ref 0.852
_refine_ls_hydrogen_treatment mixed
_refine_ls_matrix_type full
_refine_ls_number_parameters 380
_refine_ls_number_reflns 7994
_refine_ls_number_restraints 66
_refine_ls_restrained_S_all 0.855
_refine_ls_R_factor_all 0.1526
_refine_ls_R_factor_gt 0.0500
_refine_ls_shift/su_max 0.441
_refine_ls_shift/su_mean 0.033
_refine_ls_structure_factor_coef Fsqd
_refine_ls_weighting_details 'calc w=1/[\s^2^(Fo^2^)+(0.0615P)^2^+0.0000P] where P=(Fo^2^+2Fc^2^)/3'
_refine_ls_weighting_scheme calc
_refine_ls_wR_factor_gt 0.1039
_refine_ls_wR_factor_ref 0.1320
_reflns_number_gt 3472
_reflns_number_total 7994
_reflns_threshold_expression >2sigma(I)
_cod_data_source_file ic030050f_2.cif
_cod_data_source_block complex3
_cod_original_cell_volume 2723.2(9)
_cod_database_code 4310687

loop_
_symmetry_equiv_pos_as_xyz
'x, y, z'
'-x, y+1/2, -z+1/2'
'-x, -y, -z'
'x, -y-1/2, z-1/2'

loop_
_atom_site_label
_atom_site_type_symbol
_atom_site_fract_x
_atom_site_fract_y
_atom_site_fract_z
_atom_site_U_iso_or_equiv
_atom_site_adp_type
_atom_site_occupancy
_atom_site_symmetry_multiplicity
_atom_site_calc_flag
_atom_site_refinement_flags
_atom_site_disorder_assembly
_atom_site_disorder_group
Ni1 Ni 0.14456(3) 0.45927(2) 0.92116(3) 0.03565(12) Uani 1 1 d . . .
N4 N 0.08809(19) 0.55512(12) 0.9640(2) 0.0358(6) Uani 1 1 d . . .
C14 C 0.1223(2) 0.63200(16) 0.9616(3) 0.0400(7) Uani 1 1 d . . .
C15 C 0.1019(3) 0.66454(18) 0.8537(3) 0.0516(9) Uani 1 1 d . . .
H15 H 0.0606 0.6388 0.7832 0.062 Uiso 1 1 calc R . .
C16 C 0.1444(3) 0.7369(2) 0.8517(4) 0.0728(12) Uani 1 1 d . . .
H16 H 0.1317 0.7594 0.7795 0.087 Uiso 1 1 calc R . .
C19 C 0.1811(3) 0.67144(19) 1.0653(3) 0.0572(9) Uani 1 1 d . . .
H19 H 0.1931 0.6501 1.1380 0.069 Uiso 1 1 calc R . .
C18 C 0.2222(3) 0.7428(2) 1.0611(5) 0.0784(13) Uani 1 1 d . . .
H18 H 0.2624 0.7691 1.1314 0.094 Uiso 1 1 calc R . .
C17 C 0.2045(4) 0.7748(2) 0.9554(6) 0.0859(15) Uani 1 1 d . . .
H17 H 0.2334 0.8226 0.9536 0.103 Uiso 1 1 calc R . .
N3 N 0.2617(2) 0.41089(14) 1.0682(2) 0.0441(6) Uani 1 1 d . . .
H3 H 0.2482 0.4276 1.1290 0.053 Uiso 1 1 calc R . .
N2 N 0.11428(19) 0.37288(13) 0.7986(2) 0.0399(6) Uani 1 1 d . . .
H2 H 0.0411 0.3729 0.7622 0.048 Uiso 1 1 calc R . .
C9 C 0.3465(3) 0.5499(2) 0.9614(3) 0.0540(9) Uani 1 1 d . . .
H9A H 0.3370 0.6050 0.9576 0.065 Uiso 1 1 calc R . .
H9B H 0.4060 0.5384 0.9430 0.065 Uiso 1 1 calc R . .
C8 C 0.3748(3) 0.52310(19) 1.0867(3) 0.0542(9) Uani 1 1 d . . .
H8A H 0.3245 0.5458 1.1121 0.065 Uiso 1 1 calc R . .
H8B H 0.4461 0.5417 1.1393 0.065 Uiso 1 1 calc R . .
C5 C 0.2444(3) 0.28634(19) 0.9602(3) 0.0576(10) Uani 1 1 d . . .
H5A H 0.2591 0.2323 0.9773 0.069 Uiso 1 1 calc R . .
H5B H 0.2995 0.3066 0.9402 0.069 Uiso 1 1 calc R . .
C7 C 0.3728(3) 0.4371(2) 1.0997(3) 0.0560(9) Uani 1 1 d . . .
H7A H 0.3990 0.4126 1.0481 0.067 Uiso 1 1 calc R . .
H7B H 0.4199 0.4227 1.1810 0.067 Uiso 1 1 calc R . .
C4 C 0.1367(3) 0.29448(17) 0.8531(3) 0.0522(9) Uani 1 1 d . . .
H4A H 0.1332 0.2579 0.7932 0.063 Uiso 1 1 calc R . .
H4B H 0.0806 0.2813 0.8761 0.063 Uiso 1 1 calc R . .
C6 C 0.2539(3) 0.32585(19) 1.0718(3) 0.0541(9) Uani 1 1 d . . .
H6A H 0.1916 0.3127 1.0843 0.065 Uiso 1 1 calc R . .
H6B H 0.3172 0.3066 1.1391 0.065 Uiso 1 1 calc R . .
O1 O 0.03033(15) 0.40994(11) 0.96035(18) 0.0407(5) Uani 1 1 d . . .
N1 N 0.24869(19) 0.51413(13) 0.8719(2) 0.0385(6) Uani 1 1 d . . .
C2 C 0.1317(3) 0.47415(18) 0.6732(3) 0.0501(8) Uani 1 1 d . . .
H2A H 0.1244 0.4835 0.5938 0.060 Uiso 1 1 calc R . .
H2B H 0.0679 0.4940 0.6769 0.060 Uiso 1 1 calc R . .
C12 C 0.2523(3) 0.3584(2) 0.7210(4) 0.0706(11) Uani 1 1 d . . .
H12A H 0.3047 0.3835 0.7906 0.106 Uiso 1 1 calc R . .
H12B H 0.2664 0.3700 0.6544 0.106 Uiso 1 1 calc R . .
H12C H 0.2565 0.3041 0.7338 0.106 Uiso 1 1 calc R . .
C1 C 0.2282(3) 0.51674(18) 0.7610(3) 0.0496(8) Uani 1 1 d . . .
C3 C 0.1380(3) 0.3870(2) 0.6954(3) 0.0532(9) Uani 1 1 d . . .
C10 C 0.2907(4) 0.5639(2) 0.7149(4) 0.0884(14) Uani 1 1 d . . .
H10A H 0.3504 0.5872 0.7803 0.133 Uiso 1 1 calc R . .
H10B H 0.2452 0.6031 0.6636 0.133 Uiso 1 1 calc R . .
H10C H 0.3170 0.5320 0.6712 0.133 Uiso 1 1 calc R . .
C11 C 0.0574(3) 0.3466(2) 0.5840(3) 0.0764(12) Uani 1 1 d . . .
H11A H 0.0622 0.2923 0.5970 0.115 Uiso 1 1 calc R . .
H11B H 0.0731 0.3584 0.5185 0.115 Uiso 1 1 calc R . .
H11C H -0.0140 0.3637 0.5661 0.115 Uiso 1 1 calc R . .
C13 C 0.0152(2) 0.54190(16) 1.0019(2) 0.0329(6) Uani 1 1 d . . .
O2 O 0.4677(4) 0.7153(3) 0.9198(6) 0.192(3) Uani 1 1 d . . .
C20 C 0.4759(4) 0.7803(3) 0.9471(6) 0.1006(18) Uani 1 1 d . . .
C22 C 0.4977(5) 0.8036(5) 1.0689(6) 0.159(3) Uani 1 1 d . . .
H22A H 0.4982 0.7591 1.1141 0.239 Uiso 1 1 calc R . .
H22B H 0.4428 0.8382 1.0656 0.239 Uiso 1 1 calc R . .
H22C H 0.5665 0.8284 1.1061 0.239 Uiso 1 1 calc R . .
C21 C 0.4700(5) 0.8417(4) 0.8658(6) 0.150(3) Uani 1 1 d . . .
H21A H 0.4569 0.8204 0.7901 0.225 Uiso 1 1 calc R . .
H21B H 0.5369 0.8693 0.8976 0.225 Uiso 1 1 calc R . .
H21C H 0.4126 0.8760 0.8562 0.225 Uiso 1 1 calc R . .
P1 P 0.22043(9) 0.47254(6) 0.35972(9) 0.0645(3) Uani 1 1 d D . .
F1 F 0.3045(14) 0.5217(13) 0.4482(17) 0.220(10) Uani 0.535(13) 1 d PD A 1
F2 F 0.1474(12) 0.4288(12) 0.2540(14) 0.198(9) Uani 0.535(13) 1 d PD A 1
F3 F 0.2872(12) 0.4272(11) 0.4671(13) 0.193(8) Uani 0.535(13) 1 d PD A 1
F4 F 0.2011(15) 0.5095(9) 0.2454(9) 0.170(5) Uani 0.535(13) 1 d PD A 1
F5 F 0.1287(11) 0.449(2) 0.3839(16) 0.229(10) Uani 0.535(13) 1 d PD A 1
F6 F 0.3178(11) 0.4356(12) 0.3544(11) 0.211(8) Uani 0.535(13) 1 d PD A 1
F1' F 0.259(2) 0.5360(7) 0.4479(13) 0.209(13) Uani 0.465(13) 1 d PD A 2
F2' F 0.203(2) 0.3971(9) 0.290(2) 0.200(11) Uani 0.465(13) 1 d PD A 2
F3' F 0.217(3) 0.4173(8) 0.449(2) 0.220(12) Uani 0.465(13) 1 d PD A 2
F4' F 0.3026(17) 0.4975(14) 0.3195(15) 0.253(12) Uani 0.465(13) 1 d PD A 2
F5' F 0.1324(12) 0.5172(11) 0.3695(18) 0.155(5) Uani 0.465(13) 1 d PD A 2
F6' F 0.152(3) 0.5376(11) 0.2863(18) 0.349(16) Uani 0.465(13) 1 d PD A 2

loop_
_atom_site_aniso_label
_atom_site_aniso_U_11
_atom_site_aniso_U_22
_atom_site_aniso_U_33
_atom_site_aniso_U_23
_atom_site_aniso_U_13
_atom_site_aniso_U_12
Ni1 0.0438(2) 0.03033(19) 0.0445(2) 0.00000(19) 0.03012(18) 0.00174(19)
N4 0.0448(14) 0.0298(14) 0.0440(15) 0.0009(11) 0.0297(12) -0.0004(10)
C14 0.0443(17) 0.0264(15) 0.061(2) 0.0038(15) 0.0344(17) 0.0014(13)
C15 0.056(2) 0.0389(19) 0.070(2) 0.0156(17) 0.0372(19) 0.0096(15)
C16 0.083(3) 0.052(2) 0.109(4) 0.039(2) 0.066(3) 0.017(2)
C19 0.068(2) 0.0379(19) 0.076(3) -0.0103(18) 0.042(2) -0.0072(17)
C18 0.085(3) 0.040(2) 0.118(4) -0.017(2) 0.052(3) -0.016(2)
C17 0.078(3) 0.037(2) 0.159(5) 0.009(3) 0.067(3) -0.005(2)
N3 0.0533(16) 0.0412(16) 0.0453(16) 0.0006(12) 0.0287(14) 0.0003(12)
N2 0.0438(14) 0.0377(14) 0.0476(16) -0.0042(12) 0.0286(13) -0.0055(11)
C9 0.0515(19) 0.056(2) 0.063(2) -0.0088(18) 0.0326(18) -0.0120(17)
C8 0.048(2) 0.056(2) 0.056(2) -0.0120(18) 0.0201(18) -0.0119(16)
C5 0.072(2) 0.0337(19) 0.074(3) 0.0055(17) 0.038(2) 0.0088(17)
C7 0.051(2) 0.055(2) 0.059(2) 0.0039(17) 0.0223(19) 0.0045(16)
C4 0.073(2) 0.0309(18) 0.067(2) -0.0052(16) 0.043(2) -0.0059(16)
C6 0.062(2) 0.043(2) 0.059(2) 0.0145(17) 0.0280(19) 0.0043(16)
O1 0.0520(12) 0.0289(11) 0.0583(14) -0.0028(10) 0.0400(11) 0.0011(9)
N1 0.0432(14) 0.0342(13) 0.0476(16) -0.0015(12) 0.0288(13) -0.0008(11)
C2 0.061(2) 0.052(2) 0.044(2) 0.0039(16) 0.0288(18) -0.0011(17)
C12 0.082(3) 0.069(3) 0.087(3) -0.009(2) 0.061(2) 0.001(2)
C1 0.060(2) 0.0411(18) 0.063(2) 0.0118(16) 0.041(2) 0.0048(16)
C3 0.062(2) 0.056(2) 0.044(2) -0.0115(17) 0.0263(18) -0.0074(18)
C10 0.133(4) 0.077(3) 0.084(3) -0.002(2) 0.075(3) -0.034(3)
C11 0.090(3) 0.086(3) 0.064(3) -0.026(2) 0.044(2) -0.029(2)
C13 0.0391(15) 0.0308(14) 0.0342(16) 0.0013(14) 0.0211(13) 0.0003(14)
O2 0.128(4) 0.097(3) 0.354(8) -0.053(4) 0.110(4) -0.018(3)
C20 0.050(3) 0.078(4) 0.155(6) -0.012(4) 0.028(3) 0.000(2)
C22 0.095(4) 0.261(9) 0.115(5) 0.016(6) 0.041(4) -0.023(5)
C21 0.159(6) 0.132(6) 0.130(6) 0.001(5) 0.038(5) 0.019(5)
P1 0.0880(8) 0.0669(7) 0.0461(6) 0.0033(5) 0.0366(6) 0.0020(6)
F1 0.170(9) 0.26(2) 0.223(17) -0.132(13) 0.084(9) -0.100(11)
F2 0.148(9) 0.25(2) 0.141(9) -0.087(12) 0.015(7) -0.063(10)
F3 0.164(10) 0.229(18) 0.144(10) 0.103(9) 0.029(9) 0.030(10)
F4 0.275(14) 0.178(10) 0.070(5) 0.041(6) 0.087(7) 0.068(10)
F5 0.145(9) 0.37(3) 0.226(14) 0.065(19) 0.130(9) 0.004(13)
F6 0.184(11) 0.32(2) 0.158(10) 0.019(12) 0.100(9) 0.144(13)
F1' 0.46(4) 0.081(6) 0.150(12) -0.043(7) 0.19(2) 0.011(12)
F2' 0.35(3) 0.117(9) 0.24(2) -0.090(12) 0.23(2) -0.087(14)
F3' 0.43(4) 0.103(8) 0.23(2) 0.064(11) 0.24(3) 0.004(18)
F4' 0.285(19) 0.39(2) 0.128(12) -0.069(14) 0.130(14) -0.26(2)
F5' 0.131(8) 0.176(12) 0.213(14) 0.024(11) 0.127(10) 0.050(9)
F6' 0.57(4) 0.27(2) 0.176(16) 0.133(15) 0.14(2) 0.26(2)

loop_
_atom_type_symbol
_atom_type_description
_atom_type_scat_dispersion_real
_atom_type_scat_dispersion_imag
_atom_type_scat_source
C C 0.0033 0.0016 'International Tables Vol C Tables 4.2.6.8 and 6.1.1.4'
H H 0.0000 0.0000 'International Tables Vol C Tables 4.2.6.8 and 6.1.1.4'
N N 0.0061 0.0033 'International Tables Vol C Tables 4.2.6.8 and 6.1.1.4'
O O 0.0106 0.0060 'International Tables Vol C Tables 4.2.6.8 and 6.1.1.4'
F F 0.0171 0.0103 'International Tables Vol C Tables 4.2.6.8 and 6.1.1.4'
P P 0.1023 0.0942 'International Tables Vol C Tables 4.2.6.8 and 6.1.1.4'
Ni Ni 0.3393 1.1124 'International Tables Vol C Tables 4.2.6.8 and 6.1.1.4'

loop_
_geom_angle_atom_site_label_1
_geom_angle_atom_site_label_2
_geom_angle_atom_site_label_3
_geom_angle
_geom_angle_site_symmetry_1
_geom_angle_site_symmetry_3
_geom_angle_publ_flag
N4 Ni1 N3 110.64(10) . . ?
N4 Ni1 N1 95.73(9) . . ?
N3 Ni1 N1 94.74(10) . . ?
N4 Ni1 O1 81.58(8) . . ?
N3 Ni1 O1 89.94(9) . . ?
N1 Ni1 O1 175.20(9) . . ?
N4 Ni1 N2 146.18(10) . . ?
N3 Ni1 N2 100.99(10) . . ?
N1 Ni1 N2 93.22(10) . . ?
O1 Ni1 N2 86.93(9) . . ?
C13 N4 C14 119.2(2) . . ?
C13 N4 Ni1 113.64(18) . . ?
C14 N4 Ni1 127.08(18) . . ?
C19 C14 C15 120.1(3) . . ?
C19 C14 N4 120.9(3) . . ?
C15 C14 N4 118.9(3) . . ?
C14 C15 C16 119.0(4) . . ?
C17 C16 C15 120.3(4) . . ?
C18 C19 C14 119.8(4) . . ?
C17 C18 C19 120.6(4) . . ?
C18 C17 C16 120.1(4) . . ?
C7 N3 C6 112.3(2) . . ?
C7 N3 Ni1 115.7(2) . . ?
C6 N3 Ni1 113.8(2) . . ?
C3 N2 C4 117.7(2) . . ?
C3 N2 Ni1 118.43(19) . . ?
C4 N2 Ni1 113.35(19) . . ?
N1 C9 C8 113.0(3) . . ?
C9 C8 C7 114.2(3) . . ?
C6 C5 C4 115.4(3) . . ?
N3 C7 C8 110.1(3) . . ?
N2 C4 C5 114.6(3) . . ?
N3 C6 C5 113.8(3) . . ?
C13 O1 Ni1 112.16(17) 3_567 . ?
C1 N1 C9 120.0(3) . . ?
C1 N1 Ni1 119.6(2) . . ?
C9 N1 Ni1 120.4(2) . . ?
C1 C2 C3 113.3(3) . . ?
N1 C1 C10 123.4(3) . . ?
N1 C1 C2 118.2(3) . . ?
C10 C1 C2 118.3(3) . . ?
N2 C3 C11 111.5(3) . . ?
N2 C3 C2 107.7(3) . . ?
C11 C3 C2 109.4(3) . . ?
N2 C3 C12 111.3(3) . . ?
C11 C3 C12 108.0(3) . . ?
C2 C3 C12 109.0(3) . . ?
O1 C13 N4 127.6(3) 3_567 . ?
O1 C13 C13 118.5(3) 3_567 3_567 ?
N4 C13 C13 113.9(3) . 3_567 ?
O2 C20 C22 121.1(8) . . ?
O2 C20 C21 122.6(8) . . ?
C22 C20 C21 116.3(6) . . ?
F5 P1 F3 85.1(8) . . ?
F5 P1 F6' 88.4(18) . . ?
F3 P1 F6' 158.7(13) . . ?
F5 P1 F1 117.8(13) . . ?
F3 P1 F1 70.1(11) . . ?
F6' P1 F1 95.4(15) . . ?
F5 P1 F4 120.7(10) . . ?
F3 P1 F4 152.1(10) . . ?
F6' P1 F4 44.2(11) . . ?
F1 P1 F4 102.6(12) . . ?
F5 P1 F1' 96.2(15) . . ?
F3 P1 F1' 81.3(11) . . ?
F6' P1 F1' 79.2(13) . . ?
F1 P1 F1' 26.5(11) . . ?
F4 P1 F1' 104.3(9) . . ?
F5 P1 F3' 50.3(9) . . ?
F3 P1 F3' 35.5(12) . . ?
F6' P1 F3' 137(2) . . ?
F1 P1 F3' 95.0(14) . . ?
F4 P1 F3' 162.2(13) . . ?
F1' P1 F3' 92.5(11) . . ?
F5 P1 F2 74.5(11) . . ?
F3 P1 F2 116.4(12) . . ?
F6' P1 F2 81.1(13) . . ?
F1 P1 F2 167.2(12) . . ?
F4 P1 F2 66.3(11) . . ?
F1' P1 F2 158.5(12) . . ?
F3' P1 F2 95.9(16) . . ?
F5 P1 F6 138.2(16) . . ?
F3 P1 F6 66.7(10) . . ?
F6' P1 F6 128.3(14) . . ?
F1 P1 F6 81.9(11) . . ?
F4 P1 F6 85.8(7) . . ?
F1' P1 F6 108.5(13) . . ?
F3' P1 F6 94.4(15) . . ?
F2 P1 F6 90.6(8) . . ?
F5 P1 F4' 172.8(11) . . ?
F3 P1 F4' 101.5(13) . . ?
F6' P1 F4' 86.4(15) . . ?
F1 P1 F4' 67.7(8) . . ?
F4 P1 F4' 52.3(8) . . ?
F1' P1 F4' 87.7(11) . . ?
F3' P1 F4' 135.9(18) . . ?
F2 P1 F4' 99.8(10) . . ?
F6 P1 F4' 44.8(8) . . ?
F5 P1 F2' 87.1(16) . . ?
F3 P1 F2' 86.3(14) . . ?
F6' P1 F2' 113.7(14) . . ?
F1 P1 F2' 142.8(14) . . ?
F4 P1 F2' 84.8(10) . . ?
F1' P1 F2' 166.8(15) . . ?
F3' P1 F2' 79.7(11) . . ?
F2 P1 F2' 34.5(10) . . ?
F6 P1 F2' 62.0(8) . . ?
F4' P1 F2' 90.6(9) . . ?
F5 P1 F5' 47.6(8) . . ?
F3 P1 F5' 114.0(10) . . ?
F6' P1 F5' 49.1(14) . . ?
F1 P1 F5' 92.0(10) . . ?
F4 P1 F5' 92.7(9) . . ?
F1' P1 F5' 65.6(11) . . ?
F3' P1 F5' 89.0(11) . . ?
F2 P1 F5' 94.8(11) . . ?
F6 P1 F5' 173.3(12) . . ?
F4' P1 F5' 130.0(13) . . ?
F2' P1 F5' 124.4(14) . . ?
F5' F1' P1 57.5(7) . . ?
F1' F5' F6' 82.5(17) . . ?
F1' F5' P1 56.9(6) . . ?
F6' F5' P1 65.7(9) . . ?
P1 F6' F5' 65.3(8) . . ?

loop_
_geom_bond_atom_site_label_1
_geom_bond_atom_site_label_2
_geom_bond_distance
_geom_bond_site_symmetry_2
_geom_bond_publ_flag
Ni1 N4 2.019(2) . ?
Ni1 N3 2.026(3) . ?
Ni1 N1 2.042(2) . ?
Ni1 O1 2.0435(19) . ?
Ni1 N2 2.060(2) . ?
N4 C13 1.313(3) . ?
N4 C14 1.429(3) . ?
C14 C19 1.377(5) . ?
C14 C15 1.377(4) . ?
C15 C16 1.400(5) . ?
C16 C17 1.365(6) . ?
C19 C18 1.381(5) . ?
C18 C17 1.358(6) . ?
N3 C7 1.483(4) . ?
N3 C6 1.492(4) . ?
N2 C3 1.491(4) . ?
N2 C4 1.500(4) . ?
C9 N1 1.464(4) . ?
C9 C8 1.515(5) . ?
C8 C7 1.513(5) . ?
C5 C6 1.513(5) . ?
C5 C4 1.510(5) . ?
O1 C13 1.262(3) 3_567 ?
N1 C1 1.292(4) . ?
C2 C1 1.500(5) . ?
C2 C3 1.543(5) . ?
C12 C3 1.552(5) . ?
C1 C10 1.485(5) . ?
C3 C11 1.523(5) . ?
C13 O1 1.262(3) 3_567 ?
C13 C13 1.518(5) 3_567 ?
O2 C20 1.178(6) . ?
C20 C22 1.477(8) . ?
C20 C21 1.457(8) . ?
P1 F5 1.488(9) . ?
P1 F3 1.481(9) . ?
P1 F6' 1.503(10) . ?
P1 F1 1.478(9) . ?
P1 F4 1.484(7) . ?
P1 F1' 1.489(10) . ?
P1 F3' 1.490(9) . ?
P1 F2 1.477(9) . ?
P1 F6 1.523(7) . ?
P1 F4' 1.499(9) . ?
P1 F2' 1.538(10) . ?
P1 F5' 1.498(8) . ?
F1' F5' 1.62(3) . ?
F5' F6' 1.25(3) . ?
